data_4319942
loop_
_publ_author_name
'Dominique Armspach'
'Dominique Matt'

_publ_contact_author_address
;
Laboratoire de Chimie Inorganique Mol\'eculaire
Universite Louis Pasteur
1 rue Blaise Pascal
F 67008 Strasbourg Cedex France
;
_publ_contact_author_email dmatt@chimie.u-strasbg.fr
_publ_contact_author_name 'Dominique MATT'
_publ_contact_author_phone '+ 33       3 88 41 68 71'
_publ_section_title
;
 Metal-Capped \a-Cyclodextrins: Squaring the Circle
;
_journal_name_full 'Inorganic Chemistry'
_journal_page_first 3505
_journal_page_last 3509
_journal_paper_doi 10.1021/ic001414w
_journal_volume 40
_journal_year 2001
_chemical_formula_moiety 'C53 H97 Cl5 N2 O29 Pt'
_chemical_formula_sum 'C53 H97 Cl5 N2 O29 Pt'
_chemical_formula_weight 1598.72
_chemical_name_systematic ' ?'
_space_group_IT_number 4
_symmetry_cell_setting monoclinic
_symmetry_space_group_name_Hall 'P 2yb'
_symmetry_space_group_name_H-M 'P 1 21 1'
_audit_creation_date 31-01-00
_cell_angle_alpha 90
_cell_angle_beta 104.621(8)
_cell_angle_gamma 90
_cell_formula_units_Z 2
_cell_length_a 11.7551(5)
_cell_length_b 16.7990(6)
_cell_length_c 18.7648(9)
_cell_measurement_reflns_used 14845
_cell_measurement_temperature 294
_cell_measurement_theta_max 27.5
_cell_measurement_theta_min 1.4
_cell_volume 3585.6(3)
_computing_publication_material CIFGEN_IN_OpenMoleN_(_1997)
_computing_structure_refinement LSFM_OpenMoleN_(_1997)
_computing_structure_solution Direct_methods_(SIR,_Burla_et_al.,_1989)
_diffrn_ambient_temperature 294
_diffrn_measurement_details
;
  14845 reflections were collected using program Collect
 ("Collect" Data collection software, Nonius B.V., 1998)
 The conditions were as follow : crystal to detector distance =  35. mm.
 Scan angle =  2.0 deg 1 scans of   40 sec per frame.
 Data collection was divided into  1 set(s)
 with the following starting angles and number of frames :

 Set 1 Theta =    8.20 Omega =    0.00 Kappa =    0.00   91 frames
 Friedel pairs were averaged. Internal R = 0.06
;
_diffrn_measurement_device_type KappaCCD
_diffrn_measurement_method '\p scans'
_diffrn_radiation_monochromator graphite
_diffrn_radiation_type Mo-K\a
_diffrn_radiation_wavelength 0.71073
_diffrn_reflns_av_R_equivalents 0.060
_diffrn_reflns_av_sigmaI/netI 0.333
_diffrn_reflns_limit_h_max 15
_diffrn_reflns_limit_h_min -15
_diffrn_reflns_limit_k_max 20
_diffrn_reflns_limit_k_min -21
_diffrn_reflns_limit_l_max 24
_diffrn_reflns_limit_l_min -24
_diffrn_reflns_number 14845
_diffrn_reflns_theta_max 27.50
_diffrn_reflns_theta_min 2.5
_diffrn_source xray_tube
_diffrn_standards_decay_% 0
_exptl_absorpt_coefficient_mu 2.222
_exptl_absorpt_correction_T_max 1.0000
_exptl_absorpt_correction_T_min 0.8474
_exptl_absorpt_correction_type refdelf_(Walker_&_Stuart,_1983)
_exptl_crystal_colour colorless
_exptl_crystal_density_diffrn 1.48
_exptl_crystal_density_method none
_exptl_crystal_description prism
_exptl_crystal_F_000 1648
_exptl_crystal_size_max 0.20
_exptl_crystal_size_mid 0.15
_exptl_crystal_size_min 0.06
_refine_diff_density_max 0.659
_refine_diff_density_min -0.251
_refine_ls_abs_structure_details 'Flack H D  (1983), Acta Cryst. A39, 876-881'
_refine_ls_abs_structure_Flack 0.02(1)
_refine_ls_extinction_method none
_refine_ls_goodness_of_fit_all 9.830
_refine_ls_goodness_of_fit_ref 1.020
_refine_ls_hydrogen_treatment noref
_refine_ls_matrix_type full
_refine_ls_number_constraints 0
_refine_ls_number_parameters 819
_refine_ls_number_reflns 4853
_refine_ls_number_restraints 1
_refine_ls_R_factor_all 0.094
_refine_ls_R_factor_gt 0.050
_refine_ls_shift/esd_mean 0.005
_refine_ls_shift/su_max 0.059
_refine_ls_structure_factor_coef F
_refine_ls_weighting_details 'w = 4Fo^2^/(\s^2^(Fo^2^) + 0.0064 Fo^4^)'
_refine_ls_weighting_scheme calc
_refine_ls_wR_factor_all 1.387
_refine_ls_wR_factor_ref 0.063
_reflns_number_gt 4853
_reflns_number_total 8469
_reflns_threshold_expression >3.0\s(I)
_cod_data_source_file ic001414w.cif
_cod_data_source_block st519
_cod_depositor_comments
;
The following automatic conversions were performed:

'_refine_ls_weighting_scheme' value '4Fo^2^/(\s^2^(Fo^2^) + 0.0064
Fo^4^)' was changed to 'calc'. New tag '_refine_ls_weighting_details'
was created. The value of the new tag was set to 'w =
4Fo^2^/(\s^2^(Fo^2^) + 0.0064 Fo^4^)'.

Automatic conversion script
Id: cif_fix_values 3143 2015-03-26 13:38:13Z robertas 
;
_cod_original_cell_volume 3585.6(5)
_cod_original_sg_symbol_Hall ' P 2yb'
_cod_database_code 4319942

loop_
_symmetry_equiv_pos_as_xyz
x,y,z
-x,1/2+y,-z

loop_
_atom_site_aniso_label
_atom_site_aniso_U_11
_atom_site_aniso_U_22
_atom_site_aniso_U_33
_atom_site_aniso_U_12
_atom_site_aniso_U_13
_atom_site_aniso_U_23
_atom_site_aniso_type_symbol
PT 0.0317(2) 0.0431(2) 0.0419(2) 0.0002(4) 0.0090(1) -0.0003(3) Pt
CL1 0.039(2) 0.064(2) 0.075(2) -0.012(2) 0.006(2) 0.011(2) Cl
CL2 0.049(2) 0.061(2) 0.075(2) 0.010(2) 0.020(2) 0.004(2) Cl
N1 0.038(5) 0.043(5) 0.045(5) -0.001(5) 0.005(4) -0.013(5) N
C1 0.11(1) 0.074(9) 0.039(7) -0.036(9) 0.017(7) 0.006(7) C
C2 0.066(8) 0.061(8) 0.057(8) -0.016(8) 0.015(7) -0.007(7) C
C3 0.062(8) 0.038(6) 0.044(6) -0.017(6) 0.007(6) -0.001(6) C
C4 0.054(7) 0.034(6) 0.084(8) -0.007(6) 0.035(6) -0.017(6) C
C5 0.062(7) 0.040(7) 0.057(7) 0.006(6) 0.027(6) 0.003(6) C
C6 0.057(7) 0.08(1) 0.066(8) 0.020(7) 0.033(6) 0.007(8) C
O1 0.049(5) 0.037(4) 0.066(5) -0.002(4) 0.004(4) 0.005(4) O
O2 0.068(5) 0.036(4) 0.044(4) 0.002(4) 0.022(4) 0.005(4) O
C7 0.038(6) 0.047(7) 0.054(7) 0.008(6) 0.012(6) 0.006(6) C
C8 0.047(6) 0.031(6) 0.071(7) -0.009(5) 0.034(5) -0.008(6) C
C9 0.048(7) 0.049(7) 0.054(7) -0.003(6) 0.013(6) 0.002(7) C
C10 0.049(7) 0.042(6) 0.053(7) 0.003(6) 0.015(6) 0.022(6) C
O3 0.045(5) 0.053(6) 0.063(5) 0.009(4) 0.018(4) -0.002(5) O
C11 0.050(6) 0.027(6) 0.046(6) -0.003(5) 0.010(5) 0.001(5) C
O4 0.057(5) 0.038(4) 0.036(4) 0.003(4) 0.007(4) 0.005(4) O
C12 0.036(6) 0.030(6) 0.045(6) -0.000(5) 0.001(5) 0.009(5) C
C13 0.038(5) 0.060(8) 0.030(5) 0.003(5) 0.015(4) 0.006(5) C
C14 0.023(5) 0.039(9) 0.057(7) 0.010(4) 0.007(5) 0.008(5) C
C15 0.044(6) 0.044(6) 0.038(6) 0.016(6) 0.011(5) 0.011(5) C
O5 0.033(4) 0.039(4) 0.062(5) -0.001(4) 0.007(4) 0.003(4) O
C16 0.039(5) 0.05(1) 0.036(5) -0.010(5) 0.008(4) 0.003(5) C
O6 0.062(5) 0.047(5) 0.047(4) 0.004(4) 0.027(4) 0.017(4) O
C17 0.043(6) 0.039(6) 0.042(6) 0.015(5) 0.012(5) 0.002(5) C
C18 0.049(6) 0.039(6) 0.038(6) 0.013(6) 0.011(5) 0.010(5) C
C19 0.043(6) 0.046(7) 0.043(6) 0.003(6) 0.007(5) 0.001(6) C
C20 0.052(7) 0.028(6) 0.038(6) -0.005(6) -0.011(6) 0.004(5) C
O7 0.036(4) 0.071(6) 0.072(5) -0.005(5) 0.015(4) 0.012(5) O
C21 0.035(6) 0.047(6) 0.053(7) 0.004(6) -0.002(6) 0.025(6) C
C22 0.078(8) 0.070(9) 0.066(8) 0.041(7) 0.039(6) 0.017(7) C
N2 0.041(5) 0.041(5) 0.048(5) -0.000(5) 0.010(4) 0.015(5) N
O8 0.048(4) 0.035(4) 0.051(4) -0.015(4) 0.013(4) 0.002(4) O
C23 0.064(8) 0.042(7) 0.033(6) -0.002(7) 0.001(6) 0.006(6) C
C24 0.059(8) 0.045(7) 0.036(6) 0.008(7) 0.012(6) 0.009(6) C
O9 0.069(6) 0.063(6) 0.044(4) -0.003(5) 0.015(4) 0.003(5) O
C25 0.075(9) 0.054(8) 0.041(7) -0.006(8) 0.011(7) 0.004(6) C
C26 0.056(8) 0.058(8) 0.055(8) -0.002(8) -0.014(7) 0.008(7) C
C27 0.054(7) 0.072(8) 0.029(6) 0.022(7) 0.000(6) -0.001(7) C
O10 0.086(6) 0.048(5) 0.043(4) -0.011(5) 0.020(4) -0.002(4) O
C28 0.075(9) 0.053(8) 0.058(8) -0.003(8) 0.015(7) 0.013(7) C
C29 0.09(1) 0.08(1) 0.063(8) -0.033(9) -0.034(8) -0.008(8) C
C30 0.052(8) 0.064(8) 0.065(8) -0.016(7) -0.021(7) 0.013(7) C
C31 0.10(1) 0.07(1) 0.046(8) -0.01(1) -0.011(8) 0.005(8) C
O11 0.089(7) 0.047(5) 0.062(5) -0.030(5) 0.013(5) -0.010(5) O
C32 0.083(9) 0.061(9) 0.058(7) 0.030(8) 0.001(7) 0.011(8) C
O12 0.078(6) 0.044(5) 0.047(5) -0.006(5) 0.001(5) 0.007(4) O
O13 0.082(7) 0.090(7) 0.044(5) -0.038(6) 0.002(5) 0.009(5) O
C33 0.10(1) 0.16(2) 0.15(2) -0.06(1) 0.01(1) 0.05(2) C
O14 0.094(6) 0.053(5) 0.057(5) -0.030(5) 0.029(5) -0.017(5) O
C34 0.18(2) 0.06(1) 0.12(1) -0.00(1) 0.06(1) -0.03(1) C
O15 0.061(5) 0.055(5) 0.070(6) -0.010(5) 0.023(5) -0.005(5) O
C35 0.10(1) 0.09(1) 0.17(2) -0.01(1) 0.01(2) -0.03(2) C
C36 0.044(7) 0.055(8) 0.070(9) -0.005(7) 0.003(7) 0.002(8) C
O16 0.048(5) 0.052(5) 0.088(7) 0.000(5) 0.004(5) 0.011(5) O
C37 0.048(9) 0.12(1) 0.12(1) 0.01(1) -0.03(1) 0.05(1) C
O17 0.048(5) 0.080(6) 0.078(5) 0.001(5) 0.033(4) 0.012(6) O
C38 0.13(1) 0.10(1) 0.10(1) -0.05(1) 0.061(9) -0.03(1) C
C39 0.034(6) 0.063(8) 0.051(7) -0.002(6) -0.000(6) 0.012(6) C
O18 0.036(3) 0.095(6) 0.060(4) -0.008(8) 0.010(3) 0.016(8) O
C40 0.044(6) 0.10(1) 0.086(8) -0.020(8) 0.032(5) -0.020(9) C
O19 0.038(4) 0.044(6) 0.056(4) 0.003(3) 0.020(3) -0.004(3) O
C41 0.030(6) 0.15(2) 0.14(1) 0.027(8) 0.030(8) -0.04(1) C
O20 0.044(4) 0.079(7) 0.060(4) -0.006(4) 0.020(3) -0.015(5) O
C42 0.07(1) 0.11(1) 0.11(1) -0.01(1) 0.01(1) -0.05(1) C
O21 0.055(5) 0.058(5) 0.081(6) 0.018(5) 0.026(4) 0.014(5) O
C43 0.041(8) 0.12(1) 0.12(1) -0.01(1) 0.013(9) 0.02(1) C
O22 0.082(6) 0.045(5) 0.057(5) 0.017(5) 0.014(5) 0.008(5) O
C44 0.19(2) 0.049(9) 0.08(1) 0.03(1) 0.06(1) -0.004(8) C
O23 0.16(1) 0.088(7) 0.086(8) 0.071(7) 0.008(8) 0.006(7) O
C45 0.06(1) 0.18(2) 0.10(1) 0.05(1) -0.03(1) -0.06(1) C
O24 0.075(7) 0.085(7) 0.055(5) -0.006(6) -0.011(5) 0.011(6) O
C46 0.16(2) 0.24(2) 0.08(1) -0.12(2) -0.09(1) 0.08(1) C
C47 0.069(8) 0.039(7) 0.076(9) -0.012(7) 0.016(7) 0.016(7) C
O25 0.075(7) 0.070(7) 0.093(7) -0.005(6) 0.010(6) 0.009(6) O
C48 0.07(1) 0.12(1) 0.061(9) -0.02(1) 0.005(8) 0.01(1) C
O26 0.21(1) 0.10(1) 0.088(8) -0.04(1) -0.072(8) -0.009(8) O
C49 0.15(2) 0.28(3) 0.051(8) 0.08(3) -0.00(1) 0.03(2) C
O27 0.055(5) 0.068(8) 0.082(6) -0.003(5) 0.014(5) 0.003(5) O
C50 0.08(1) 0.13(2) 0.21(2) 0.05(1) 0.05(1) 0.02(2) C
C51 0.08(1) 0.049(7) 0.039(7) 0.002(7) 0.016(6) 0.001(5) C
O28 0.073(5) 0.100(7) 0.076(5) -0.010(8) 0.027(4) 0.021(8) O
C52 0.10(1) 0.09(2) 0.073(9) 0.01(1) 0.010(9) -0.005(9) C
C53 0.17(2) 0.12(1) 0.17(2) 0.01(2) 0.07(1) 0.07(2) C
CL3 0.185(5) 0.153(7) 0.175(5) 0.026(5) 0.114(3) 0.028(4) Cl
CL4 0.215(6) 0.180(5) 0.179(6) -0.131(4) -0.028(5) 0.016(6) Cl
CL5 0.36(2) 0.18(1) 0.098(7) 0.11(1) 0.098(8) 0.021(8) Cl
CL6 0.41(2) 0.141(8) 0.20(2) 0.174(9) -0.03(2) -0.03(1) Cl
O29 0.103(6) 0.115(7) 0.094(7) 0.074(7) 0.009(6) -0.022(8) O

loop_
_atom_site_label
_atom_site_fract_x
_atom_site_fract_y
_atom_site_fract_z
_atom_site_U_iso_or_equiv
_atom_site_occupancy
_atom_site_thermal_displace_type
_atom_site_calc_flag
_atom_site_calc_attached_atom
_atom_site_type_symbol
PT 0.25821(3) -0.1204 0.21028(2) 0.0385(2) 1.000 Uani ? ? Pt
CL1 0.1179(3) -0.2162(2) 0.2069(2) 0.058(2) 1.000 Uani ? ? Cl
CL2 0.1232(3) -0.0192(2) 0.1702(2) 0.061(2) 1.000 Uani ? ? Cl
N1 0.3872(9) -0.0337(6) 0.2121(5) 0.042(5) 1.000 Uani ? ? N
C1 0.433(1) 0.0047(9) 0.2850(7) 0.067(9) 1.000 Uani ? ? C
C2 0.537(1) 0.0620(9) 0.2838(8) 0.061(8) 1.000 Uani ? ? C
C3 0.619(1) 0.0733(7) 0.3608(7) 0.047(7) 1.000 Uani ? ? C
C4 0.703(1) 0.1422(7) 0.3617(8) 0.054(7) 1.000 Uani ? ? C
C5 0.630(1) 0.2141(8) 0.3269(7) 0.052(7) 1.000 Uani ? ? C
C6 0.560(1) 0.195(1) 0.2492(8) 0.067(8) 1.000 Uani ? ? C
O1 0.4797(8) 0.1353(5) 0.2539(5) 0.049(5) 1.000 Uani ? ? O
O2 0.6404(8) 0.1722(5) 0.2084(4) 0.047(4) 1.000 Uani ? ? O
C7 0.613(1) 0.1879(8) 0.1299(7) 0.046(7) 1.000 Uani ? ? C
C8 0.732(1) 0.1794(7) 0.1113(7) 0.047(6) 1.000 Uani ? ? C
C9 0.719(1) 0.1608(8) 0.0295(7) 0.050(7) 1.000 Uani ? ? C
C10 0.635(1) 0.0895(8) 0.0102(7) 0.048(7) 1.000 Uani ? ? C
O3 0.5239(7) 0.1122(5) 0.0135(5) 0.053(5) 1.000 Uani ? ? O
C11 0.513(1) 0.1275(7) 0.0888(7) 0.040(6) 1.000 Uani ? ? C
O4 0.6837(8) 0.0263(5) 0.0572(4) 0.043(4) 1.000 Uani ? ? O
C12 0.675(1) -0.0539(7) 0.0302(6) 0.036(6) 1.000 Uani ? ? C
C13 0.800(1) -0.0891(7) 0.0611(6) 0.041(6) 1.000 Uani ? ? C
C14 0.8029(9) -0.1385(6) 0.1301(7) 0.037(7) 1.000 Uani ? ? C
C15 0.715(1) -0.2063(7) 0.1095(6) 0.042(6) 1.000 Uani ? ? C
O5 0.6073(7) -0.1812(5) 0.0580(5) 0.043(4) 1.000 Uani ? ? O
C16 0.5815(9) -0.1006(7) 0.0573(6) 0.042(6) 1.000 Uani ? ? C
O6 0.6855(8) -0.2305(5) 0.1774(4) 0.052(5) 1.000 Uani ? ? O
C17 0.624(1) -0.3050(7) 0.1756(7) 0.041(6) 1.000 Uani ? ? C
C18 0.715(1) -0.3725(7) 0.2042(6) 0.042(6) 1.000 Uani ? ? C
C19 0.650(1) -0.4459(8) 0.2170(7) 0.044(6) 1.000 Uani ? ? C
C20 0.574(1) -0.4281(7) 0.2688(6) 0.038(6) 1.000 Uani ? ? C
O7 0.4925(8) -0.3665(6) 0.2406(5) 0.057(5) 1.000 Uani ? ? O
C21 0.541(1) -0.2948(8) 0.2255(7) 0.044(6) 1.000 Uani ? ? C
C22 0.441(1) -0.2385(9) 0.1941(8) 0.071(8) 1.000 Uani ? ? C
N2 0.3848(9) -0.2078(6) 0.2484(5) 0.043(5) 1.000 Uani ? ? N
O8 0.6515(7) -0.4044(5) 0.3392(4) 0.044(4) 1.000 Uani ? ? O
C23 0.617(1) -0.4162(8) 0.4062(6) 0.045(7) 1.000 Uani ? ? C
C24 0.520(1) -0.3606(7) 0.4162(6) 0.046(7) 1.000 Uani ? ? C
O9 0.5278(8) -0.3419(6) 0.4935(5) 0.058(5) 1.000 Uani ? ? O
C25 0.640(1) -0.3190(8) 0.5370(7) 0.055(8) 1.000 Uani ? ? C
C26 0.724(1) -0.3927(9) 0.5391(8) 0.056(8) 1.000 Uani ? ? C
C27 0.744(1) -0.4038(9) 0.4648(7) 0.048(7) 1.000 Uani ? ? C
O10 0.6872(9) -0.2553(5) 0.5026(5) 0.056(5) 1.000 Uani ? ? O
C28 0.677(1) -0.1792(9) 0.5259(8) 0.062(8) 1.000 Uani ? ? C
C29 0.802(1) -0.136(1) 0.5355(8) 0.08(1) 1.000 Uani ? ? C
C30 0.804(1) -0.0857(9) 0.4671(8) 0.060(8) 1.000 Uani ? ? C
C31 0.711(2) -0.024(1) 0.4569(8) 0.068(9) 1.000 Uani ? ? C
O11 0.6042(9) -0.0503(5) 0.4739(5) 0.064(6) 1.000 Uani ? ? O
C32 0.579(1) -0.1312(9) 0.4659(7) 0.066(8) 1.000 Uani ? ? C
O12 0.6877(9) 0.0018(5) 0.3800(5) 0.054(5) 1.000 Uani ? ? O
O13 0.7653(9) 0.1594(7) 0.4351(5) 0.069(6) 1.000 Uani ? ? O
C33 0.889(2) 0.174(2) 0.444(1) 0.14(2) 1.000 Uani ? ? C
O14 0.7073(9) 0.2794(6) 0.3239(5) 0.066(5) 1.000 Uani ? ? O
C34 0.695(2) 0.344(1) 0.363(1) 0.11(1) 1.000 Uani ? ? C
O15 0.7940(8) 0.2513(6) 0.1318(5) 0.062(5) 1.000 Uani ? ? O
C35 0.901(2) 0.244(1) 0.182(2) 0.12(2) 1.000 Uani ? ? C
C36 0.393(1) 0.1604(9) 0.0829(8) 0.056(8) 1.000 Uani ? ? C
O16 0.3124(8) 0.0947(6) 0.0666(6) 0.060(6) 1.000 Uani ? ? O
C37 0.193(1) 0.127(1) 0.048(1) 0.09(1) 1.000 Uani ? ? C
O17 0.8345(8) 0.1436(7) 0.0212(5) 0.067(5) 1.000 Uani ? ? O
C38 0.847(2) 0.158(1) -0.047(1) 0.11(1) 1.000 Uani ? ? C
C39 0.457(1) -0.0889(8) 0.0067(7) 0.048(7) 1.000 Uani ? ? C
O18 0.3789(6) -0.1134(9) 0.0509(4) 0.059(4) 1.000 Uani ? ? O
C40 0.261(1) -0.103(1) 0.0103(8) 0.071(8) 1.000 Uani ? ? C
O19 0.8249(7) -0.1409(4) 0.0031(5) 0.046(5) 1.000 Uani ? ? O
C41 0.948(1) -0.154(1) 0.010(1) 0.09(1) 1.000 Uani ? ? C
O20 0.7747(7) -0.0885(6) 0.1839(5) 0.059(5) 1.000 Uani ? ? O
C42 0.873(2) -0.047(1) 0.230(1) 0.09(1) 1.000 Uani ? ? C
O21 0.7806(8) -0.3834(6) 0.1532(6) 0.064(5) 1.000 Uani ? ? O
C43 0.907(1) -0.388(1) 0.181(1) 0.08(1) 1.000 Uani ? ? C
O22 0.7317(9) -0.5094(5) 0.2467(5) 0.059(5) 1.000 Uani ? ? O
C44 0.743(2) -0.570(1) 0.2022(9) 0.09(1) 1.000 Uani ? ? C
O23 0.796(1) -0.4822(7) 0.4661(7) 0.105(8) 1.000 Uani ? ? O
C45 0.893(2) -0.478(2) 0.434(1) 0.11(1) 1.000 Uani ? ? C
O24 0.8394(9) -0.3722(7) 0.5866(6) 0.070(6) 1.000 Uani ? ? O
C46 0.860(2) -0.403(2) 0.659(1) 0.15(2) 1.000 Uani ? ? C
C47 0.402(1) -0.3924(8) 0.3846(8) 0.059(8) 1.000 Uani ? ? C
O25 0.315(1) -0.3304(7) 0.3737(7) 0.079(7) 1.000 Uani ? ? O
C48 0.199(2) -0.361(1) 0.3580(9) 0.08(1) 1.000 Uani ? ? C
O26 0.827(2) -0.0864(8) 0.5974(7) 0.12(1) 1.000 Uani ? ? O
C49 0.910(2) -0.115(3) 0.6542(9) 0.13(2) 1.000 Uani ? ? C
O27 0.7880(8) -0.1358(6) 0.4043(6) 0.068(6) 1.000 Uani ? ? O
C50 0.886(2) -0.178(2) 0.391(2) 0.13(2) 1.000 Uani ? ? C
C51 0.460(1) -0.1476(8) 0.4747(7) 0.053(8) 1.000 Uani ? ? C
O28 0.3804(8) -0.1253(9) 0.4071(5) 0.082(6) 1.000 Uani ? ? O
C52 0.263(2) -0.136(1) 0.4114(9) 0.09(1) 1.000 Uani ? ? C
C53 0.265(2) 0.380(2) 0.162(1) 0.15(2) 1.000 Uani ? ? C
CL3 0.2450(6) 0.2946(6) 0.2163(4) 0.170(5) 1.000 Uani ? ? Cl
CL4 0.4190(7) 0.3940(5) 0.1855(4) 0.191(6) 1.000 Uani ? ? Cl
CL5 0.149(2) 0.441(1) 0.1637(7) 0.18(1) 0.500 Uani ? ? Cl
CL6 0.234(2) 0.4692(9) 0.190(1) 0.22(1) 0.500 Uani ? ? Cl
O29 0.6090(9) 0.8787(9) 0.2701(6) 0.103(6) 1.000 Uani ? ? O
H1 0.4606 -0.0354 0.3210 0.0948 1.000 Uiso calc C1 H
H2 0.3721 0.0341 0.2973 0.0948 1.000 Uiso calc C1 H
H3 0.5865 0.0419 0.2552 0.0801 1.000 Uiso calc C2 H
H4 0.5723 0.0840 0.3945 0.0638 1.000 Uiso calc C3 H
H5 0.7588 0.1291 0.3348 0.0704 1.000 Uiso calc C4 H
H6 0.5777 0.2276 0.3560 0.0657 1.000 Uiso calc C5 H
H7 0.5164 0.2389 0.2247 0.0841 1.000 Uiso calc C6 H
H8 0.5805 0.2389 0.1147 0.0603 1.000 Uiso calc C7 H
H9 0.7739 0.1357 0.1377 0.0600 1.000 Uiso calc C8 H
H10 0.6875 0.2034 -0.0026 0.0653 1.000 Uiso calc C9 H
H11 0.6270 0.0714 -0.0388 0.0619 1.000 Uiso calc C10 H
H12 0.5235 0.0798 0.1169 0.0541 1.000 Uiso calc C11 H
H13 0.6516 -0.0567 -0.0220 0.0502 1.000 Uiso calc C12 H
H14 0.8566 -0.0478 0.0740 0.0542 1.000 Uiso calc C13 H
H15 0.8788 -0.1606 0.1496 0.0521 1.000 Uiso calc C14 H
H16 0.7479 -0.2479 0.0871 0.0547 1.000 Uiso calc C15 H
H17 0.5825 -0.0814 0.1051 0.0560 1.000 Uiso calc C16 H
H18 0.5816 -0.3189 0.1271 0.0531 1.000 Uiso calc C17 H
H19 0.7675 -0.3592 0.2500 0.0542 1.000 Uiso calc C18 H
H20 0.6016 -0.4627 0.1710 0.0579 1.000 Uiso calc C19 H
H21 0.5304 -0.4741 0.2745 0.0560 1.000 Uiso calc C20 H
H22 0.5890 -0.2733 0.2697 0.0613 1.000 Uiso calc C21 H
H23 0.3837 -0.2660 0.1576 0.0880 1.000 Uiso calc C22 H
H24 0.4708 -0.1949 0.1722 0.0880 1.000 Uiso calc C22 H
H25 0.5813 -0.4660 0.4103 0.0629 1.000 Uiso calc C23 H
H26 0.5325 -0.3138 0.3907 0.0606 1.000 Uiso calc C24 H
H27 0.6339 -0.3026 0.5844 0.0746 1.000 Uiso calc C25 H
H28 0.6901 -0.4384 0.5554 0.0798 1.000 Uiso calc C26 H
H29 0.7880 -0.3607 0.4529 0.0697 1.000 Uiso calc C27 H
H30 0.6538 -0.1801 0.5710 0.0815 1.000 Uiso calc C28 H
H31 0.8591 -0.1772 0.5415 0.1136 1.000 Uiso calc C29 H
H32 0.8776 -0.0597 0.4739 0.0867 1.000 Uiso calc C30 H
H33 0.7385 0.0178 0.4907 0.0997 1.000 Uiso calc C31 H
H34 0.5803 -0.1480 0.4178 0.0914 1.000 Uiso calc C32 H
H35 0.9245 0.1852 0.4945 0.1858 1.000 Uiso calc C33 H
H36 0.9243 0.1286 0.4292 0.1858 1.000 Uiso calc C33 H
H37 0.8985 0.2185 0.4149 0.1858 1.000 Uiso calc C33 H
H38 0.7494 0.3836 0.3571 0.1532 1.000 Uiso calc C34 H
H39 0.6169 0.3642 0.3455 0.1532 1.000 Uiso calc C34 H
H40 0.7083 0.3304 0.4133 0.1532 1.000 Uiso calc C34 H
H41 0.9365 0.2946 0.1923 0.1619 1.000 Uiso calc C35 H
H42 0.8907 0.2205 0.2258 0.1619 1.000 Uiso calc C35 H
H43 0.9508 0.2104 0.1617 0.1619 1.000 Uiso calc C35 H
H44 0.3742 0.1988 0.0445 0.0761 1.000 Uiso calc C36 H
H45 0.3899 0.1845 0.1281 0.0761 1.000 Uiso calc C36 H
H46 0.1384 0.0843 0.0375 0.1333 1.000 Uiso calc C37 H
H47 0.1813 0.1561 0.0892 0.1333 1.000 Uiso calc C37 H
H48 0.1828 0.1608 0.0069 0.1333 1.000 Uiso calc C37 H
H49 0.9248 0.1457 -0.0491 0.1378 1.000 Uiso calc C38 H
H50 0.7929 0.1264 -0.0818 0.1378 1.000 Uiso calc C38 H
H51 0.8317 0.2129 -0.0587 0.1378 1.000 Uiso calc C38 H
H52 0.4465 -0.1212 -0.0361 0.0668 1.000 Uiso calc C39 H
H53 0.4446 -0.0347 -0.0075 0.0668 1.000 Uiso calc C39 H
H54 0.2094 -0.1192 0.0396 0.0945 1.000 Uiso calc C40 H
H55 0.2469 -0.0486 -0.0027 0.0945 1.000 Uiso calc C40 H
H56 0.2459 -0.1346 -0.0331 0.0945 1.000 Uiso calc C40 H
H57 0.9569 -0.1877 -0.0291 0.1384 1.000 Uiso calc C41 H
H58 0.9853 -0.1046 0.0071 0.1384 1.000 Uiso calc C41 H
H59 0.9817 -0.1788 0.0558 0.1384 1.000 Uiso calc C41 H
H60 0.8465 -0.0146 0.2646 0.1249 1.000 Uiso calc C42 H
H61 0.9292 -0.0840 0.2561 0.1249 1.000 Uiso calc C42 H
H62 0.9083 -0.0137 0.2007 0.1249 1.000 Uiso calc C42 H
H63 0.9419 -0.3958 0.1408 0.1195 1.000 Uiso calc C43 H
H64 0.9357 -0.3404 0.2059 0.1195 1.000 Uiso calc C43 H
H65 0.9265 -0.4320 0.2138 0.1195 1.000 Uiso calc C43 H
H66 0.7988 -0.6068 0.2286 0.1336 1.000 Uiso calc C44 H
H67 0.6691 -0.5953 0.1847 0.1336 1.000 Uiso calc C44 H
H68 0.7688 -0.5496 0.1616 0.1336 1.000 Uiso calc C44 H
H69 0.9278 -0.5289 0.4348 0.1629 1.000 Uiso calc C45 H
H70 0.8667 -0.4598 0.3846 0.1629 1.000 Uiso calc C45 H
H71 0.9496 -0.4414 0.4613 0.1629 1.000 Uiso calc C45 H
H72 0.9366 -0.3876 0.6868 0.2394 1.000 Uiso calc C46 H
H73 0.8031 -0.3829 0.6823 0.2394 1.000 Uiso calc C46 H
H74 0.8557 -0.4596 0.6573 0.2394 1.000 Uiso calc C46 H
H75 0.3841 -0.4311 0.4172 0.0799 1.000 Uiso calc C47 H
H76 0.3994 -0.4166 0.3385 0.0799 1.000 Uiso calc C47 H
H77 0.1448 -0.3184 0.3512 0.1136 1.000 Uiso calc C48 H
H78 0.1852 -0.3922 0.3144 0.1136 1.000 Uiso calc C48 H
H79 0.1908 -0.3934 0.3979 0.1136 1.000 Uiso calc C48 H
H80 0.9223 -0.0780 0.6940 0.2138 1.000 Uiso calc C49 H
H81 0.8855 -0.1644 0.6693 0.2138 1.000 Uiso calc C49 H
H82 0.9810 -0.1214 0.6396 0.2138 1.000 Uiso calc C49 H
H83 0.8613 -0.2082 0.3468 0.1807 1.000 Uiso calc C50 H
H84 0.9443 -0.1404 0.3848 0.1807 1.000 Uiso calc C50 H
H85 0.9188 -0.2118 0.4308 0.1807 1.000 Uiso calc C50 H
H86 0.4454 -0.1171 0.5142 0.0726 1.000 Uiso calc C51 H
H87 0.4515 -0.2026 0.4841 0.0726 1.000 Uiso calc C51 H
H88 0.2107 -0.1214 0.3660 0.1148 1.000 Uiso calc C52 H
H89 0.2509 -0.1909 0.4210 0.1148 1.000 Uiso calc C52 H
H90 0.2485 -0.1046 0.4500 0.1148 1.000 Uiso calc C52 H

loop_
_atom_type_symbol
_atom_type_description
_atom_type_scat_dispersion_real
_atom_type_scat_dispersion_imag
_atom_type_scat_source
C ? 0.002 0.002 International_Tables_Vol_IV_Table_2.3.1
H ? 0.000 0.000 International_Tables_Vol_IV_Table_2.3.1
Cl ? 0.132 0.159 International_Tables_Vol_IV_Table_2.3.1
N ? 0.004 0.003 International_Tables_Vol_IV_Table_2.3.1
O ? 0.008 0.006 International_Tables_Vol_IV_Table_2.3.1
Pt ? -2.352 8.388 International_Tables_Vol_IV_Table_2.3.1

loop_
_geom_angle_atom_site_label_1
_geom_angle_atom_site_label_2
_geom_angle_atom_site_label_3
_geom_angle
_geom_angle_site_symmetry_1
_geom_angle_site_symmetry_2
_geom_angle_site_symmetry_3
_geom_angle_publ_flag
CL1 PT CL2 94.4(1) . . . ?
CL1 PT N1 179.2(4) . . . ?
CL1 PT N2 87.8(4) . . . ?
CL2 PT N1 85.9(4) . . . ?
CL2 PT N2 177.6(5) . . . ?
N1 PT N2 91.9(4) . . . ?
N1 C1 C2 111(1) . . . ?
C1 C2 C3 111(1) . . . ?
C1 C2 O1 104(1) . . . ?
C3 C2 O1 112(1) . . . ?
C2 C3 C4 110(1) . . . ?
C2 C3 O12 108(1) . . . ?
C4 C3 O12 107(1) . . . ?
C3 C4 C5 107(1) . . . ?
C3 C4 O13 109(1) . . . ?
C5 C4 O13 110(1) . . . ?
C4 C5 C6 110(1) . . . ?
C4 C5 O14 109(1) . . . ?
C6 C5 O14 108(1) . . . ?
C5 C6 O1 107(1) . . . ?
C5 C6 O2 107(1) . . . ?
O1 C6 O2 113(1) . . . ?
C2 O1 C6 112(1) . . . ?
C6 O2 C7 119(1) . . . ?
O2 C7 C8 103(1) . . . ?
O2 C7 C11 108(1) . . . ?
C8 C7 C11 115(1) . . . ?
C7 C8 C9 112(1) . . . ?
C7 C8 O15 107(1) . . . ?
C9 C8 O15 111(1) . . . ?
C8 C9 C10 106(1) . . . ?
C8 C9 O17 106(1) . . . ?
C10 C9 O17 112(1) . . . ?
C9 C10 O3 109(1) . . . ?
C9 C10 O4 107(1) . . . ?
O3 C10 O4 114(1) . . . ?
C10 O3 C11 113(1) . . . ?
C7 C11 O3 110(1) . . . ?
C7 C11 C36 111(1) . . . ?
O3 C11 C36 107(1) . . . ?
C10 O4 C12 120(1) . . . ?
O4 C12 C13 104(1) . . . ?
O4 C12 C16 110(1) . . . ?
C13 C12 C16 111(1) . . . ?
C12 C13 C14 109(1) . . . ?
C12 C13 O19 107(1) . . . ?
C14 C13 O19 109(1) . . . ?
C13 C14 C15 108(1) . . . ?
C13 C14 O20 108(1) . . . ?
C15 C14 O20 110(1) . . . ?
C14 C15 O5 112(1) . . . ?
C14 C15 O6 106(1) . . . ?
O5 C15 O6 107(1) . . . ?
C15 O5 C16 116(1) . . . ?
C12 C16 O5 109(1) . . . ?
C12 C16 C39 112(1) . . . ?
O5 C16 C39 107(1) . . . ?
C15 O6 C17 116(1) . . . ?
O6 C17 C18 109(1) . . . ?
O6 C17 C21 106(1) . . . ?
C18 C17 C21 111(1) . . . ?
C17 C18 C19 108(1) . . . ?
C17 C18 O21 108(1) . . . ?
C19 C18 O21 113(1) . . . ?
C18 C19 C20 110(1) . . . ?
C18 C19 O22 110(1) . . . ?
C20 C19 O22 109(1) . . . ?
C19 C20 O7 111(1) . . . ?
C19 C20 O8 107(1) . . . ?
O7 C20 O8 110(1) . . . ?
C20 O7 C21 115(1) . . . ?
C17 C21 O7 112(1) . . . ?
C17 C21 C22 112(1) . . . ?
O7 C21 C22 107(1) . . . ?
C21 C22 N2 113(1) . . . ?
C20 O8 C23 120(1) . . . ?
O8 C23 C24 114(1) . . . ?
O8 C23 C27 99(1) . . . ?
C24 C23 C27 115(1) . . . ?
C23 C24 O9 113(1) . . . ?
C23 C24 C47 113(1) . . . ?
O9 C24 C47 106(1) . . . ?
C24 O9 C25 116(1) . . . ?
O9 C25 C26 106(1) . . . ?
O9 C25 O10 110(1) . . . ?
C26 C25 O10 106(1) . . . ?
C25 C26 C27 108(1) . . . ?
C25 C26 O24 107(1) . . . ?
C27 C26 O24 104(1) . . . ?
C23 C27 C26 108(1) . . . ?
C23 C27 O23 102(1) . . . ?
C26 C27 O23 105(1) . . . ?
C25 O10 C28 118(1) . . . ?
O10 C28 C29 107(1) . . . ?
O10 C28 C32 110(1) . . . ?
C29 C28 C32 109(1) . . . ?
C28 C29 C30 111(1) . . . ?
C28 C29 O26 110(2) . . . ?
C30 C29 O26 108(1) . . . ?
C29 C30 C31 109(1) . . . ?
C29 C30 O27 109(1) . . . ?
C31 C30 O27 111(1) . . . ?
C30 C31 O11 114(1) . . . ?
C30 C31 O12 106(1) . . . ?
O11 C31 O12 110(1) . . . ?
C31 O11 C32 116(1) . . . ?
C28 C32 O11 108(1) . . . ?
C28 C32 C51 111(1) . . . ?
O11 C32 C51 110(1) . . . ?
C3 O12 C31 116(1) . . . ?
C4 O13 C33 114(1) . . . ?
C5 O14 C34 116(1) . . . ?
C8 O15 C35 115(1) . . . ?
C11 C36 O16 107(1) . . . ?
C36 O16 C37 108(1) . . . ?
C9 O17 C38 113(1) . . . ?
C16 C39 O18 104(1) . . . ?
C39 O18 C40 109(1) . . . ?
C13 O19 C41 114(1) . . . ?
C14 O20 C42 114(1) . . . ?
C18 O21 C43 117(1) . . . ?
C19 O22 C44 118(1) . . . ?
C27 O23 C45 109(2) . . . ?
C26 O24 C46 114(1) . . . ?
C24 C47 O25 111(1) . . . ?
C47 O25 C48 112(1) . . . ?
C29 O26 C49 113(2) . . . ?
C30 O27 C50 119(1) . . . ?
C32 C51 O28 106(1) . . . ?
C51 O28 C52 110(1) . . . ?
CL3 C53 CL4 103(1) . . . ?
CL3 C53 CL5 104(1) . . . ?
CL3 C53 CL6 117(2) . . . ?
CL4 C53 CL5 133(3) . . . ?
CL4 C53 CL6 95(2) . . . ?
CL5 C53 CL6 38(2) . . . ?
C53 CL5 CL6 68(3) . . . ?
C53 CL6 CL5 73(2) . . . ?

loop_
_geom_bond_atom_site_label_1
_geom_bond_atom_site_label_2
_geom_bond_distance
_geom_bond_site_symmetry_1
_geom_bond_site_symmetry_2
_geom_bond_publ_flag
PT CL1 2.294(5) . . ?
PT CL2 2.318(5) . . ?
PT N1 2.10(2) . . ?
PT N2 2.08(1) . . ?
N1 C1 1.49(2) . . ?
C1 C2 1.55(2) . . ?
C2 C3 1.53(2) . . ?
C2 O1 1.45(2) . . ?
C3 C4 1.52(2) . . ?
C3 O12 1.44(2) . . ?
C4 C5 1.53(2) . . ?
C4 O13 1.42(2) . . ?
C5 C6 1.52(3) . . ?
C5 O14 1.43(2) . . ?
C6 O1 1.39(3) . . ?
C6 O2 1.41(3) . . ?
O2 C7 1.45(2) . . ?
C7 C8 1.54(2) . . ?
C7 C11 1.59(2) . . ?
C8 C9 1.54(2) . . ?
C8 O15 1.41(2) . . ?
C9 C10 1.53(2) . . ?
C9 O17 1.43(2) . . ?
C10 O3 1.38(2) . . ?
C10 O4 1.40(2) . . ?
O3 C11 1.47(2) . . ?
C11 C36 1.49(2) . . ?
O4 C12 1.43(2) . . ?
C12 C13 1.55(2) . . ?
C12 C16 1.54(2) . . ?
C13 C14 1.53(2) . . ?
C13 O19 1.48(2) . . ?
C14 C15 1.52(2) . . ?
C14 O20 1.42(2) . . ?
C15 O5 1.45(2) . . ?
C15 O6 1.46(2) . . ?
O5 C16 1.39(2) . . ?
C16 C39 1.54(2) . . ?
O6 C17 1.44(2) . . ?
C17 C18 1.55(2) . . ?
C17 C21 1.53(2) . . ?
C18 C19 1.50(2) . . ?
C18 O21 1.39(2) . . ?
C19 C20 1.51(3) . . ?
C19 O22 1.45(2) . . ?
C20 O7 1.42(2) . . ?
C20 O8 1.46(2) . . ?
O7 C21 1.39(2) . . ?
C21 C22 1.51(2) . . ?
C22 N2 1.44(2) . . ?
O8 C23 1.43(2) . . ?
C23 C24 1.52(2) . . ?
C23 C27 1.62(2) . . ?
C24 O9 1.46(2) . . ?
C24 C47 1.47(2) . . ?
O9 C25 1.42(2) . . ?
C25 C26 1.58(2) . . ?
C25 O10 1.43(2) . . ?
C26 C27 1.48(3) . . ?
C26 O24 1.47(2) . . ?
C27 O23 1.45(2) . . ?
O10 C28 1.37(2) . . ?
C28 C29 1.60(3) . . ?
C28 C32 1.61(2) . . ?
C29 C30 1.55(3) . . ?
C29 O26 1.40(3) . . ?
C30 C31 1.48(3) . . ?
C30 O27 1.42(2) . . ?
C31 O11 1.44(2) . . ?
C31 O12 1.47(2) . . ?
O11 C32 1.39(3) . . ?
C32 C51 1.48(3) . . ?
O13 C33 1.44(3) . . ?
O14 C34 1.34(2) . . ?
O15 C35 1.37(3) . . ?
C36 O16 1.44(2) . . ?
O16 C37 1.46(3) . . ?
O17 C38 1.35(3) . . ?
C39 O18 1.45(2) . . ?
O18 C40 1.42(2) . . ?
O19 C41 1.43(2) . . ?
O20 C42 1.44(2) . . ?
O21 C43 1.45(2) . . ?
O22 C44 1.34(2) . . ?
O23 C45 1.41(3) . . ?
O24 C46 1.42(3) . . ?
C47 O25 1.44(2) . . ?
O25 C48 1.41(2) . . ?
O26 C49 1.34(3) . . ?
O27 C50 1.43(3) . . ?
C51 O28 1.42(2) . . ?
O28 C52 1.42(3) . . ?
C53 CL3 1.81(3) . . ?
C53 CL4 1.77(3) . . ?
C53 CL5 1.71(5) . . ?
C53 CL6 1.66(6) . . ?
CL5 CL6 1.10(6) . . ?

loop_
_geom_contact_atom_site_label_1
_geom_contact_atom_site_label_2
_geom_contact_distance
_geom_contact_site_symmetry_1
_geom_contact_site_symmetry_2
_geom_contact_publ_flag
? ? ? ? ? ?
